data_7126395
loop_
_publ_author_name
'Burt, Liam K.'
'Cordiner, Richard L.'
'Hill, Anthony F.'
'Manzano, Richard A.'
'Wagler, J\"org'

_publ_section_title
;
 The significance of phosphoniocarbynes in halocarbyne cross-coupling
 reactions.
;
_journal_issue 42
_journal_name_full 'Chemical communications (Cambridge, England)'
_journal_page_first 5673
_journal_page_last 5676
_journal_paper_doi 10.1039/d0cc02070b
_journal_volume 56
_journal_year 2020
_chemical_formula_moiety 'C54 H52 B Br Mo N6 O2 P2 Pt, 3(C4 H10 O)'
_chemical_formula_sum 'C66 H82 B Br Mo N6 O5 P2 Pt'
_chemical_formula_weight 1483.07
_chemical_properties_physical Air-sensitive,Heat-sensitive,Oxygen-sensitive,Light-sensitive
_space_group_IT_number 14
_space_group_name_Hall '-P 2yn'
_space_group_name_H-M_alt 'P 1 21/n 1'
_symmetry_cell_setting monoclinic
_symmetry_space_group_name_Hall '-P 2yn'
_symmetry_space_group_name_H-M 'P 1 21/n 1'
_atom_sites_solution_hydrogens geom
_atom_sites_solution_primary direct
_atom_sites_solution_secondary difmap
_audit_creation_method SHELXL-97
_audit_update_record
;
2020-03-06 deposited with the CCDC.	2020-04-08 downloaded from the CCDC.
;
_cell_angle_alpha 90.00
_cell_angle_beta 102.5130(10)
_cell_angle_gamma 90.00
_cell_formula_units_Z 4
_cell_length_a 22.4595(4)
_cell_length_b 12.1952(2)
_cell_length_c 24.7641(4)
_cell_measurement_reflns_used 174314
_cell_measurement_temperature 100(2)
_cell_measurement_theta_max 30.508
_cell_measurement_theta_min 2.546
_cell_volume 6621.73(19)
_computing_cell_refinement DENZO-SMN
_computing_data_collection 'Nonius Collect'
_computing_data_reduction Scalepack
_computing_molecular_graphics 'ORTEP32 for windows (Farugia)'
_computing_publication_material 'Ciftab (Sheldrick, 1997)'
_computing_structure_refinement 'SHELXL-97 (Sheldrick, 1997)'
_computing_structure_solution 'SHELXS-97 (Sheldrick, 1990)'
_diffrn_ambient_temperature 100(2)
_diffrn_measured_fraction_theta_full 0.999
_diffrn_measured_fraction_theta_max 0.999
_diffrn_measurement_device_type 'Nonius Kappa CCD area detector'
_diffrn_measurement_method 'phi and omega scans'
_diffrn_radiation_monochromator graphite
_diffrn_radiation_source 'fine-focus sealed tube'
_diffrn_radiation_type MoK\a
_diffrn_radiation_wavelength 0.71073
_diffrn_reflns_av_R_equivalents 0.0639
_diffrn_reflns_av_sigmaI/netI 0.0460
_diffrn_reflns_limit_h_max 30
_diffrn_reflns_limit_h_min -31
_diffrn_reflns_limit_k_max 17
_diffrn_reflns_limit_k_min -14
_diffrn_reflns_limit_l_max 34
_diffrn_reflns_limit_l_min -34
_diffrn_reflns_number 93508
_diffrn_reflns_theta_full 30.00
_diffrn_reflns_theta_max 30.00
_diffrn_reflns_theta_min 2.73
_exptl_absorpt_coefficient_mu 3.003
_exptl_absorpt_correction_T_max 0.792
_exptl_absorpt_correction_T_min 0.611
_exptl_absorpt_correction_type multi-scan
_exptl_absorpt_process_details SORTAV
_exptl_crystal_colour yellow
_exptl_crystal_density_diffrn 1.488
_exptl_crystal_density_method 'not measured'
_exptl_crystal_description needle
_exptl_crystal_F_000 3000
_exptl_crystal_size_max 0.46
_exptl_crystal_size_mid 0.10
_exptl_crystal_size_min 0.08
_refine_diff_density_max 2.200
_refine_diff_density_min -2.077
_refine_diff_density_rms 0.118
_refine_ls_extinction_method none
_refine_ls_goodness_of_fit_ref 1.047
_refine_ls_hydrogen_treatment constr
_refine_ls_matrix_type full
_refine_ls_number_parameters 763
_refine_ls_number_reflns 19277
_refine_ls_number_restraints 12
_refine_ls_restrained_S_all 1.047
_refine_ls_R_factor_all 0.0518
_refine_ls_R_factor_gt 0.0334
_refine_ls_shift/su_max 0.001
_refine_ls_shift/su_mean 0.000
_refine_ls_structure_factor_coef Fsqd
_refine_ls_weighting_details 'calc w=1/[\s^2^(Fo^2^)+(0.0385P)^2^+1.3909P] where P=(Fo^2^+2Fc^2^)/3'
_refine_ls_weighting_scheme calc
_refine_ls_wR_factor_gt 0.0726
_refine_ls_wR_factor_ref 0.0771
_reflns_number_gt 15430
_reflns_number_total 19277
_reflns_threshold_expression >2sigma(I)
_cod_data_source_file d0cc02070b3.cif
_cod_data_source_block 2a
_cod_depositor_comments 'Adding full bibliography for 7126395--7126402.cif.'
_cod_original_sg_symbol_Hall -P2yn
_cod_original_sg_symbol_H-M P21/n
_cod_database_code 7126395

loop_
_symmetry_equiv_pos_as_xyz
'x, y, z'
'-x+1/2, y+1/2, -z+1/2'
'-x, -y, -z'
'x-1/2, -y-1/2, z-1/2'

loop_
_atom_site_label
_atom_site_type_symbol
_atom_site_fract_x
_atom_site_fract_y
_atom_site_fract_z
_atom_site_U_iso_or_equiv
_atom_site_adp_type
_atom_site_occupancy
_atom_site_symmetry_multiplicity
_atom_site_calc_flag
_atom_site_refinement_flags
_atom_site_disorder_assembly
_atom_site_disorder_group
Pt1 Pt 0.165061(4) 0.177567(8) 0.411884(4) 0.01442(3) Uani 1 1 d . . .
Mo1 Mo 0.318724(10) 0.294530(19) 0.479487(9) 0.01656(5) Uani 1 1 d . . .
Br1 Br 0.062122(12) 0.08859(2) 0.373392(11) 0.02140(6) Uani 1 1 d . . .
P1 P 0.10786(3) 0.30652(5) 0.44787(3) 0.01569(13) Uani 1 1 d . . .
P2 P 0.19974(3) 0.05972(5) 0.35152(3) 0.01597(13) Uani 1 1 d . . .
O1 O 0.36439(10) 0.25003(17) 0.37038(8) 0.0291(5) Uani 1 1 d . . .
O2 O 0.33982(10) 0.05495(17) 0.52672(9) 0.0308(5) Uani 1 1 d . . .
N1 N 0.41914(10) 0.33431(18) 0.52339(10) 0.0202(5) Uani 1 1 d . . .
N2 N 0.43202(10) 0.43507(19) 0.54816(9) 0.0204(5) Uani 1 1 d . . .
N3 N 0.30532(10) 0.35458(18) 0.56161(9) 0.0187(4) Uani 1 1 d . . .
N4 N 0.33695(10) 0.44499(19) 0.58606(9) 0.0205(5) Uani 1 1 d . . .
N5 N 0.31891(10) 0.47424(18) 0.45907(9) 0.0200(5) Uani 1 1 d . . .
N6 N 0.34292(10) 0.54892(18) 0.49962(9) 0.0197(5) Uani 1 1 d . . .
B1 B 0.37931(15) 0.5101(3) 0.55641(13) 0.0210(6) Uani 1 1 d . . .
H1 H 0.3962 0.5751 0.5793 0.025 Uiso 1 1 calc R . .
C1 C 0.47675(14) 0.1702(2) 0.50431(14) 0.0299(7) Uani 1 1 d . . .
H1A H 0.4692 0.1172 0.5318 0.045 Uiso 1 1 d R . .
H1B H 0.5175 0.1579 0.4972 0.045 Uiso 1 1 d R . .
H1C H 0.4461 0.1609 0.4699 0.045 Uiso 1 1 d R . .
C2 C 0.47290(13) 0.2841(2) 0.52576(11) 0.0229(6) Uani 1 1 d . . .
C3 C 0.52028(13) 0.3538(3) 0.55130(12) 0.0256(6) Uani 1 1 d . . .
H3 H 0.5628 0.3391 0.5577 0.031 Uiso 1 1 calc R . .
C4 C 0.49316(13) 0.4475(2) 0.56518(11) 0.0236(6) Uani 1 1 d . . .
C5 C 0.52233(14) 0.5500(2) 0.59253(13) 0.0305(7) Uani 1 1 d . . .
H5A H 0.5097 0.6129 0.5681 0.046 Uiso 1 1 d R . .
H5B H 0.5668 0.5426 0.5998 0.046 Uiso 1 1 d R . .
H5C H 0.5095 0.5614 0.6275 0.046 Uiso 1 1 d R . .
C6 C 0.23731(13) 0.2119(2) 0.58712(12) 0.0246(6) Uani 1 1 d . . .
H6A H 0.2205 0.2058 0.5473 0.037 Uiso 1 1 d R . .
H6B H 0.2039 0.2167 0.6067 0.037 Uiso 1 1 d R . .
H6C H 0.2623 0.1473 0.5999 0.037 Uiso 1 1 d R . .
C7 C 0.27581(13) 0.3126(2) 0.59843(12) 0.0213(6) Uani 1 1 d . . .
C8 C 0.28859(14) 0.3762(3) 0.64670(12) 0.0285(7) Uani 1 1 d . . .
H8 H 0.2737 0.3644 0.6793 0.034 Uiso 1 1 calc R . .
C9 C 0.32691(14) 0.4589(2) 0.63762(12) 0.0275(6) Uani 1 1 d . . .
C10 C 0.35444(19) 0.5499(3) 0.67494(14) 0.0465(10) Uani 1 1 d . . .
H10A H 0.3989 0.5416 0.6842 0.070 Uiso 1 1 d R . .
H10B H 0.3387 0.5477 0.7089 0.070 Uiso 1 1 d R . .
H10C H 0.3438 0.6203 0.6562 0.070 Uiso 1 1 d R . .
C11 C 0.26459(14) 0.4787(2) 0.36005(12) 0.0278(6) Uani 1 1 d . . .
H11A H 0.2960 0.4517 0.3414 0.042 Uiso 1 1 d R . .
H11B H 0.2387 0.5321 0.3363 0.042 Uiso 1 1 d R . .
H11C H 0.2395 0.4171 0.3675 0.042 Uiso 1 1 d R . .
C12 C 0.29431(12) 0.5323(2) 0.41333(11) 0.0212(6) Uani 1 1 d . . .
C13 C 0.30118(13) 0.6445(2) 0.42522(12) 0.0243(6) Uani 1 1 d . . .
H13 H 0.2875 0.7036 0.4006 0.029 Uiso 1 1 calc R . .
C14 C 0.33168(13) 0.6523(2) 0.47954(12) 0.0218(6) Uani 1 1 d . . .
C15 C 0.35076(14) 0.7515(2) 0.51483(13) 0.0294(7) Uani 1 1 d . . .
H15A H 0.3334 0.7477 0.5479 0.044 Uiso 1 1 d R . .
H15B H 0.3359 0.8177 0.4937 0.044 Uiso 1 1 d R . .
H15C H 0.3954 0.7539 0.5260 0.044 Uiso 1 1 d R . .
C16 C 0.34699(12) 0.2608(2) 0.41026(12) 0.0208(5) Uani 1 1 d . . .
C17 C 0.33184(12) 0.1423(2) 0.50799(11) 0.0224(6) Uani 1 1 d . . .
C18 C 0.24313(12) 0.2452(2) 0.44514(10) 0.0170(5) Uani 1 1 d . . .
C19 C 0.06796(12) 0.3954(2) 0.39228(11) 0.0189(5) Uani 1 1 d . . .
C20 C 0.03810(13) 0.4900(2) 0.40451(12) 0.0244(6) Uani 1 1 d . . .
H20 H 0.0404 0.5096 0.4420 0.029 Uiso 1 1 calc R . .
C21 C 0.00556(14) 0.5552(2) 0.36307(13) 0.0296(7) Uani 1 1 d . . .
H21 H -0.0146 0.6189 0.3721 0.035 Uiso 1 1 calc R . .
C22 C 0.00209(14) 0.5277(3) 0.30791(13) 0.0304(7) Uani 1 1 d . . .
H22 H -0.0212 0.5716 0.2793 0.036 Uiso 1 1 calc R . .
C23 C 0.03276(14) 0.4363(2) 0.29506(12) 0.0270(6) Uani 1 1 d . . .
H23 H 0.0314 0.4187 0.2574 0.032 Uiso 1 1 calc R . .
C24 C 0.06534(13) 0.3703(2) 0.33654(11) 0.0220(6) Uani 1 1 d . . .
H24 H 0.0861 0.3076 0.3272 0.026 Uiso 1 1 calc R . .
C25 C 0.14000(12) 0.4073(2) 0.50055(11) 0.0180(5) Uani 1 1 d . . .
C26 C 0.12149(13) 0.4149(2) 0.55080(11) 0.0235(6) Uani 1 1 d . . .
H26 H 0.0944 0.3617 0.5600 0.028 Uiso 1 1 calc R . .
C27 C 0.14249(14) 0.5000(2) 0.58747(12) 0.0270(6) Uani 1 1 d . . .
H27 H 0.1298 0.5044 0.6216 0.032 Uiso 1 1 calc R . .
C28 C 0.18184(14) 0.5783(2) 0.57432(13) 0.0262(6) Uani 1 1 d . . .
H28 H 0.1956 0.6370 0.5991 0.031 Uiso 1 1 calc R . .
C29 C 0.20105(13) 0.5704(2) 0.52476(13) 0.0260(6) Uani 1 1 d . . .
H29 H 0.2285 0.6233 0.5159 0.031 Uiso 1 1 calc R . .
C30 C 0.18041(13) 0.4859(2) 0.48824(12) 0.0226(6) Uani 1 1 d . . .
H30 H 0.1938 0.4812 0.4545 0.027 Uiso 1 1 calc R . .
C31 C 0.04967(12) 0.2424(2) 0.47833(11) 0.0175(5) Uani 1 1 d . . .
C32 C 0.06755(13) 0.1553(2) 0.51497(11) 0.0209(5) Uani 1 1 d . . .
H32 H 0.1081 0.1283 0.5212 0.025 Uiso 1 1 calc R . .
C33 C 0.02607(13) 0.1083(2) 0.54227(11) 0.0225(6) Uani 1 1 d . . .
H33 H 0.0384 0.0492 0.5672 0.027 Uiso 1 1 calc R . .
C34 C -0.03298(14) 0.1472(3) 0.53344(13) 0.0286(7) Uani 1 1 d . . .
H34 H -0.0610 0.1154 0.5527 0.034 Uiso 1 1 calc R . .
C35 C -0.05143(14) 0.2323(3) 0.49663(13) 0.0294(7) Uani 1 1 d . . .
H35 H -0.0923 0.2580 0.4902 0.035 Uiso 1 1 calc R . .
C36 C -0.01015(13) 0.2804(2) 0.46898(12) 0.0236(6) Uani 1 1 d . . .
H36 H -0.0229 0.3390 0.4438 0.028 Uiso 1 1 calc R . .
C37 C 0.17432(12) -0.0830(2) 0.34929(12) 0.0197(5) Uani 1 1 d . . .
C38 C 0.16277(13) -0.1332(2) 0.39594(12) 0.0236(6) Uani 1 1 d . . .
H38 H 0.1650 -0.0915 0.4287 0.028 Uiso 1 1 calc R . .
C39 C 0.14791(14) -0.2442(2) 0.39563(14) 0.0296(7) Uani 1 1 d . . .
H39 H 0.1407 -0.2781 0.4282 0.036 Uiso 1 1 calc R . .
C40 C 0.14369(14) -0.3043(2) 0.34797(15) 0.0311(7) Uani 1 1 d . . .
H40 H 0.1325 -0.3794 0.3474 0.037 Uiso 1 1 calc R . .
C41 C 0.15565(14) -0.2560(2) 0.30088(14) 0.0322(7) Uani 1 1 d . . .
H41 H 0.1529 -0.2981 0.2682 0.039 Uiso 1 1 calc R . .
C42 C 0.17180(13) -0.1456(2) 0.30151(12) 0.0251(6) Uani 1 1 d . . .
H42 H 0.1811 -0.1128 0.2695 0.030 Uiso 1 1 calc R . .
C43 C 0.16822(12) 0.1181(2) 0.28403(11) 0.0194(5) Uani 1 1 d . . .
C44 C 0.11379(13) 0.0809(2) 0.25080(11) 0.0229(6) Uani 1 1 d . . .
H44 H 0.0931 0.0203 0.2624 0.027 Uiso 1 1 calc R . .
C45 C 0.08963(15) 0.1321(3) 0.20091(12) 0.0295(7) Uani 1 1 d . . .
H45 H 0.0523 0.1068 0.1787 0.035 Uiso 1 1 calc R . .
C46 C 0.11953(15) 0.2199(3) 0.18319(13) 0.0314(7) Uani 1 1 d . . .
H46 H 0.1033 0.2537 0.1486 0.038 Uiso 1 1 calc R . .
C47 C 0.17339(15) 0.2583(2) 0.21629(13) 0.0296(7) Uani 1 1 d . . .
H47 H 0.1940 0.3184 0.2042 0.035 Uiso 1 1 calc R . .
C48 C 0.19742(14) 0.2094(2) 0.26709(12) 0.0230(6) Uani 1 1 d . . .
H48 H 0.2335 0.2379 0.2902 0.028 Uiso 1 1 calc R . .
C49 C 0.28008(12) 0.0351(2) 0.35255(11) 0.0176(5) Uani 1 1 d . . .
C50 C 0.31514(13) -0.0049(2) 0.40194(12) 0.0220(6) Uani 1 1 d . . .
H50 H 0.2971 -0.0149 0.4329 0.026 Uiso 1 1 calc R . .
C51 C 0.37637(14) -0.0302(2) 0.40645(14) 0.0290(7) Uani 1 1 d . . .
H51 H 0.4000 -0.0567 0.4405 0.035 Uiso 1 1 calc R . .
C52 C 0.40315(14) -0.0167(2) 0.36107(14) 0.0298(7) Uani 1 1 d . . .
H52 H 0.4451 -0.0328 0.3642 0.036 Uiso 1 1 calc R . .
C53 C 0.36829(14) 0.0202(2) 0.31167(14) 0.0282(7) Uani 1 1 d . . .
H53 H 0.3863 0.0284 0.2806 0.034 Uiso 1 1 calc R . .
C54 C 0.30701(13) 0.0457(2) 0.30677(12) 0.0226(6) Uani 1 1 d . . .
H54 H 0.2834 0.0702 0.2724 0.027 Uiso 1 1 calc R . .
C55A C 0.1930(11) 0.3989(13) 0.7576(9) 0.080(6) Uani 0.50 1 d PD A 1
H55A H 0.1657 0.4618 0.7477 0.119 Uiso 0.50 1 d PR A 1
H55B H 0.2335 0.4174 0.7514 0.119 Uiso 0.50 1 d PR A 1
H55C H 0.1963 0.3807 0.7967 0.119 Uiso 0.50 1 d PR A 1
C56A C 0.1679(9) 0.302(2) 0.7224(16) 0.057(5) Uani 0.50 1 d PD A 1
H56A H 0.1646 0.3200 0.6828 0.068 Uiso 0.50 1 calc PR A 1
H56B H 0.1957 0.2387 0.7317 0.068 Uiso 0.50 1 calc PR A 1
O3A O 0.1091(13) 0.275(2) 0.7317(17) 0.039(3) Uani 0.50 1 d PD A 1
C57A C 0.0838(8) 0.188(3) 0.6950(13) 0.041(3) Uani 0.50 1 d PD A 1
H57A H 0.1114 0.1234 0.7005 0.049 Uiso 0.50 1 calc PR A 1
H57B H 0.0778 0.2119 0.6561 0.049 Uiso 0.50 1 calc PR A 1
C58A C 0.0237(6) 0.159(2) 0.7087(11) 0.047(3) Uani 0.50 1 d PD A 1
H58A H 0.0000 0.2256 0.7101 0.071 Uiso 0.50 1 d PR A 1
H58B H 0.0308 0.1217 0.7446 0.071 Uiso 0.50 1 d PR A 1
H58C H 0.0010 0.1096 0.6801 0.071 Uiso 0.50 1 d PR A 1
C55B C 0.1984(11) 0.3438(14) 0.7682(9) 0.080(6) Uani 0.50 1 d PD B 2
H55D H 0.1821 0.4185 0.7637 0.119 Uiso 0.50 1 d PR B 2
H55E H 0.2417 0.3448 0.7668 0.119 Uiso 0.50 1 d PR B 2
H55F H 0.1940 0.3146 0.8040 0.119 Uiso 0.50 1 d PR B 2
C56B C 0.1639(9) 0.272(3) 0.7225(16) 0.057(5) Uani 0.50 1 d PD B 2
H56C H 0.1601 0.3098 0.6864 0.068 Uiso 0.50 1 calc PR B 2
H56D H 0.1862 0.2026 0.7212 0.068 Uiso 0.50 1 calc PR B 2
O3B O 0.1047(12) 0.250(2) 0.7324(17) 0.039(3) Uani 0.50 1 d PD B 2
C57B C 0.0669(8) 0.178(3) 0.6946(13) 0.041(3) Uani 0.50 1 d PD B 2
H57C H 0.0867 0.1049 0.6961 0.049 Uiso 0.50 1 calc PR B 2
H57D H 0.0620 0.2064 0.6565 0.049 Uiso 0.50 1 calc PR B 2
C58B C 0.0051(6) 0.165(2) 0.7082(12) 0.047(3) Uani 0.50 1 d PD B 2
H58D H 0.0100 0.1512 0.7478 0.071 Uiso 0.50 1 d PR B 2
H58E H -0.0166 0.1039 0.6871 0.071 Uiso 0.50 1 d PR B 2
H58F H -0.0183 0.2330 0.6984 0.071 Uiso 0.50 1 d PR B 2
C59 C 0.8918(2) 0.2538(4) 0.30922(17) 0.0595(12) Uani 1 1 d . . .
H59A H 0.8533 0.2737 0.2841 0.089 Uiso 1 1 d R . .
H59B H 0.9231 0.2410 0.2878 0.089 Uiso 1 1 d R . .
H59C H 0.9048 0.3135 0.3356 0.089 Uiso 1 1 d R . .
C60 C 0.88292(19) 0.1518(3) 0.33991(17) 0.0476(10) Uani 1 1 d . . .
H60A H 0.8711 0.0906 0.3135 0.057 Uiso 1 1 calc R . .
H60B H 0.9216 0.1318 0.3657 0.057 Uiso 1 1 calc R . .
O4 O 0.83653(11) 0.16962(17) 0.37002(10) 0.0362(5) Uani 1 1 d . . .
C61 C 0.82735(18) 0.0766(3) 0.40168(17) 0.0442(9) Uani 1 1 d . . .
H61A H 0.8660 0.0566 0.4275 0.053 Uiso 1 1 calc R . .
H61B H 0.8140 0.0134 0.3769 0.053 Uiso 1 1 calc R . .
C62 C 0.77951(18) 0.1033(3) 0.43370(17) 0.0493(10) Uani 1 1 d . . .
H62A H 0.7930 0.1659 0.4581 0.074 Uiso 1 1 d R . .
H62B H 0.7731 0.0397 0.4559 0.074 Uiso 1 1 d R . .
H62C H 0.7412 0.1217 0.4079 0.074 Uiso 1 1 d R . .
C63 C 0.97269(19) 0.6680(3) 0.14818(17) 0.0469(9) Uani 1 1 d . . .
H63A H 1.0062 0.6638 0.1809 0.070 Uiso 1 1 d R . .
H63B H 0.9540 0.7409 0.1462 0.070 Uiso 1 1 d R . .
H63C H 0.9886 0.6551 0.1149 0.070 Uiso 1 1 d R . .
C64 C 0.92574(16) 0.5825(3) 0.15220(15) 0.0430(9) Uani 1 1 d . . .
H64A H 0.9082 0.5973 0.1849 0.052 Uiso 1 1 calc R . .
H64B H 0.8923 0.5855 0.1188 0.052 Uiso 1 1 calc R . .
O5 O 0.95289(10) 0.47639(19) 0.15696(9) 0.0354(5) Uani 1 1 d . . .
C65 C 0.91166(16) 0.3928(3) 0.16496(15) 0.0420(9) Uani 1 1 d . . .
H65A H 0.8742 0.3965 0.1353 0.050 Uiso 1 1 calc R . .
H65B H 0.9000 0.4035 0.2009 0.050 Uiso 1 1 calc R . .
C66 C 0.94167(18) 0.2824(3) 0.16395(15) 0.0457(9) Uani 1 1 d . . .
H66A H 0.9552 0.2740 0.1291 0.068 Uiso 1 1 d R . .
H66B H 0.9124 0.2244 0.1670 0.068 Uiso 1 1 d R . .
H66C H 0.9769 0.2771 0.1951 0.068 Uiso 1 1 d R . .

loop_
_atom_site_aniso_label
_atom_site_aniso_U_11
_atom_site_aniso_U_22
_atom_site_aniso_U_33
_atom_site_aniso_U_23
_atom_site_aniso_U_13
_atom_site_aniso_U_12
Pt1 0.01292(5) 0.01398(5) 0.01763(5) -0.00080(4) 0.00611(3) -0.00021(4)
Mo1 0.01377(11) 0.01710(11) 0.01932(11) -0.00002(8) 0.00474(8) -0.00130(8)
Br1 0.01703(13) 0.02079(14) 0.02791(14) -0.00420(10) 0.00820(11) -0.00225(10)
P1 0.0151(3) 0.0150(3) 0.0188(3) 0.0001(2) 0.0076(3) 0.0004(2)
P2 0.0156(3) 0.0146(3) 0.0197(3) -0.0011(2) 0.0081(3) 0.0001(2)
O1 0.0349(12) 0.0256(11) 0.0313(11) -0.0044(9) 0.0174(10) -0.0069(9)
O2 0.0396(13) 0.0228(11) 0.0312(12) 0.0059(9) 0.0099(10) 0.0025(9)
N1 0.0164(11) 0.0210(12) 0.0234(12) 0.0017(9) 0.0051(9) -0.0012(9)
N2 0.0167(11) 0.0218(12) 0.0223(11) 0.0021(9) 0.0033(9) -0.0041(9)
N3 0.0172(11) 0.0175(11) 0.0219(11) -0.0021(9) 0.0049(9) -0.0024(9)
N4 0.0205(12) 0.0207(12) 0.0205(11) -0.0015(9) 0.0046(9) -0.0026(9)
N5 0.0170(11) 0.0200(12) 0.0230(12) 0.0006(9) 0.0046(9) -0.0015(9)
N6 0.0170(11) 0.0199(12) 0.0223(11) 0.0013(9) 0.0046(9) -0.0009(9)
B1 0.0204(16) 0.0200(15) 0.0224(15) -0.0015(12) 0.0039(12) -0.0027(12)
C1 0.0186(15) 0.0352(18) 0.0359(17) -0.0005(13) 0.0058(13) 0.0057(12)
C2 0.0188(14) 0.0295(15) 0.0209(13) 0.0035(11) 0.0057(11) 0.0010(11)
C3 0.0152(13) 0.0380(17) 0.0235(14) 0.0036(12) 0.0038(11) -0.0020(12)
C4 0.0172(14) 0.0313(16) 0.0213(13) 0.0080(11) 0.0020(11) -0.0066(11)
C5 0.0236(16) 0.0298(17) 0.0350(17) 0.0048(13) -0.0001(13) -0.0121(13)
C6 0.0240(15) 0.0235(14) 0.0295(15) 0.0006(11) 0.0124(12) -0.0044(11)
C7 0.0209(14) 0.0212(14) 0.0230(13) 0.0017(10) 0.0073(11) 0.0008(11)
C8 0.0321(17) 0.0333(17) 0.0231(14) -0.0017(12) 0.0126(13) -0.0063(13)
C9 0.0298(16) 0.0309(16) 0.0228(14) -0.0058(12) 0.0078(12) -0.0034(13)
C10 0.060(3) 0.052(2) 0.0303(18) -0.0184(16) 0.0160(17) -0.0272(19)
C11 0.0308(17) 0.0291(16) 0.0237(15) 0.0029(12) 0.0061(12) 0.0051(13)
C12 0.0169(13) 0.0257(15) 0.0223(14) 0.0058(11) 0.0069(11) 0.0024(11)
C13 0.0220(14) 0.0248(15) 0.0289(15) 0.0077(12) 0.0115(12) 0.0047(11)
C14 0.0179(13) 0.0189(14) 0.0320(15) 0.0023(11) 0.0127(12) -0.0015(10)
C15 0.0311(17) 0.0154(14) 0.0429(18) -0.0002(12) 0.0106(14) -0.0011(12)
C16 0.0171(13) 0.0172(13) 0.0272(14) 0.0006(11) 0.0032(11) -0.0026(10)
C17 0.0167(13) 0.0305(15) 0.0208(13) -0.0051(11) 0.0060(11) -0.0021(11)
C18 0.0180(13) 0.0151(12) 0.0200(12) 0.0020(10) 0.0087(10) 0.0044(10)
C19 0.0168(13) 0.0189(13) 0.0220(13) 0.0003(10) 0.0064(10) -0.0017(10)
C20 0.0254(15) 0.0220(14) 0.0279(15) 0.0027(11) 0.0103(12) 0.0026(11)
C21 0.0283(16) 0.0205(15) 0.0439(19) 0.0106(13) 0.0168(14) 0.0057(12)
C22 0.0243(16) 0.0295(17) 0.0354(17) 0.0169(13) 0.0021(13) -0.0030(12)
C23 0.0285(16) 0.0278(16) 0.0232(14) 0.0040(12) 0.0023(12) -0.0082(12)
C24 0.0240(15) 0.0206(14) 0.0217(13) 0.0013(11) 0.0060(11) -0.0006(11)
C25 0.0152(13) 0.0158(13) 0.0249(13) -0.0003(10) 0.0082(11) 0.0011(10)
C26 0.0280(15) 0.0189(14) 0.0253(14) -0.0019(11) 0.0094(12) -0.0032(11)
C27 0.0336(17) 0.0261(15) 0.0223(14) -0.0041(11) 0.0080(13) 0.0005(13)
C28 0.0247(15) 0.0197(14) 0.0334(16) -0.0072(12) 0.0045(12) 0.0000(11)
C29 0.0191(14) 0.0219(15) 0.0387(17) -0.0028(12) 0.0097(12) -0.0010(11)
C30 0.0213(14) 0.0213(14) 0.0272(15) -0.0033(11) 0.0097(12) 0.0008(11)
C31 0.0177(13) 0.0167(13) 0.0207(13) -0.0020(10) 0.0098(10) -0.0013(10)
C32 0.0185(13) 0.0189(14) 0.0261(14) 0.0020(11) 0.0068(11) 0.0017(10)
C33 0.0255(15) 0.0197(14) 0.0245(14) 0.0038(11) 0.0103(12) -0.0003(11)
C34 0.0243(15) 0.0295(16) 0.0378(17) 0.0054(13) 0.0193(13) -0.0016(12)
C35 0.0188(15) 0.0344(18) 0.0389(18) 0.0093(13) 0.0147(13) 0.0057(12)
C36 0.0208(14) 0.0245(15) 0.0278(15) 0.0050(11) 0.0107(12) 0.0012(11)
C37 0.0151(13) 0.0165(13) 0.0296(14) -0.0010(10) 0.0092(11) 0.0000(10)
C38 0.0216(14) 0.0197(14) 0.0314(15) 0.0019(11) 0.0100(12) 0.0025(11)
C39 0.0238(15) 0.0224(15) 0.0472(19) 0.0096(13) 0.0175(14) 0.0025(12)
C40 0.0234(16) 0.0136(14) 0.061(2) -0.0003(13) 0.0187(15) -0.0010(11)
C41 0.0296(17) 0.0223(15) 0.049(2) -0.0124(13) 0.0174(15) -0.0022(12)
C42 0.0259(15) 0.0203(14) 0.0325(16) -0.0031(12) 0.0138(13) -0.0010(11)
C43 0.0211(14) 0.0170(13) 0.0229(13) -0.0006(10) 0.0109(11) 0.0022(10)
C44 0.0241(15) 0.0225(15) 0.0232(14) -0.0015(11) 0.0077(11) -0.0027(11)
C45 0.0302(17) 0.0309(17) 0.0256(15) -0.0031(12) 0.0023(13) -0.0025(13)
C46 0.0404(19) 0.0251(16) 0.0264(16) 0.0065(12) 0.0020(14) 0.0022(14)
C47 0.0334(17) 0.0220(15) 0.0343(17) 0.0058(12) 0.0095(14) -0.0006(12)
C48 0.0238(15) 0.0165(13) 0.0289(15) 0.0009(11) 0.0059(12) 0.0003(11)
C49 0.0181(13) 0.0126(12) 0.0242(13) -0.0018(10) 0.0094(11) -0.0009(9)
C50 0.0197(14) 0.0198(14) 0.0270(14) 0.0011(11) 0.0061(11) 0.0006(11)
C51 0.0213(15) 0.0215(15) 0.0443(19) 0.0024(13) 0.0071(13) 0.0019(11)
C52 0.0171(14) 0.0215(15) 0.053(2) -0.0037(13) 0.0137(14) 0.0016(11)
C53 0.0268(16) 0.0202(15) 0.0440(18) 0.0000(12) 0.0217(14) 0.0009(12)
C54 0.0255(15) 0.0159(13) 0.0300(15) 0.0000(11) 0.0143(12) -0.0002(11)
C55A 0.054(5) 0.131(16) 0.064(8) -0.034(10) 0.036(5) -0.040(11)
C56A 0.054(4) 0.080(14) 0.042(2) -0.012(8) 0.023(3) 0.009(5)
O3A 0.040(3) 0.038(10) 0.0376(16) -0.013(7) 0.005(2) 0.003(4)
C57A 0.049(9) 0.029(5) 0.035(2) -0.008(3) -0.011(7) 0.011(7)
C58A 0.031(8) 0.030(3) 0.065(3) 0.000(2) -0.022(7) 0.006(7)
C55B 0.054(5) 0.131(16) 0.064(8) -0.034(10) 0.036(5) -0.040(11)
C56B 0.054(4) 0.080(14) 0.042(2) -0.012(8) 0.023(3) 0.009(5)
O3B 0.040(3) 0.038(10) 0.0376(16) -0.013(7) 0.005(2) 0.003(4)
C57B 0.049(9) 0.029(5) 0.035(2) -0.008(3) -0.011(7) 0.011(7)
C58B 0.031(8) 0.030(3) 0.065(3) 0.000(2) -0.022(7) 0.006(7)
C59 0.073(3) 0.061(3) 0.054(3) 0.000(2) 0.034(2) -0.018(2)
C60 0.053(2) 0.038(2) 0.060(3) -0.0054(18) 0.032(2) -0.0006(18)
O4 0.0369(14) 0.0275(12) 0.0496(15) 0.0004(10) 0.0209(11) 0.0025(10)
C61 0.050(2) 0.0238(17) 0.068(3) 0.0004(16) 0.034(2) -0.0025(15)
C62 0.049(2) 0.047(2) 0.061(3) -0.0116(19) 0.032(2) -0.0144(18)
C63 0.053(2) 0.042(2) 0.050(2) 0.0061(17) 0.0195(19) 0.0088(18)
C64 0.0332(19) 0.058(2) 0.0377(19) 0.0078(17) 0.0081(16) 0.0133(17)
O5 0.0293(12) 0.0446(14) 0.0351(12) 0.0047(10) 0.0130(10) 0.0013(10)
C65 0.0283(18) 0.063(3) 0.0344(18) 0.0037(17) 0.0054(15) -0.0079(17)
C66 0.053(2) 0.050(2) 0.038(2) -0.0141(17) 0.0181(18) -0.0169(19)

loop_
_atom_type_symbol
_atom_type_description
_atom_type_scat_dispersion_real
_atom_type_scat_dispersion_imag
_atom_type_scat_source
C C 0.0033 0.0016 'International Tables Vol C Tables 4.2.6.8 and 6.1.1.4'
H H 0.0000 0.0000 'International Tables Vol C Tables 4.2.6.8 and 6.1.1.4'
N N 0.0061 0.0033 'International Tables Vol C Tables 4.2.6.8 and 6.1.1.4'
O O 0.0106 0.0060 'International Tables Vol C Tables 4.2.6.8 and 6.1.1.4'
B B 0.0013 0.0007 'International Tables Vol C Tables 4.2.6.8 and 6.1.1.4'
Br Br -0.2901 2.4595 'International Tables Vol C Tables 4.2.6.8 and 6.1.1.4'
Mo Mo -1.6832 0.6857 'International Tables Vol C Tables 4.2.6.8 and 6.1.1.4'
Pt Pt -1.7033 8.3905 'International Tables Vol C Tables 4.2.6.8 and 6.1.1.4'
P P 0.1023 0.0942 'International Tables Vol C Tables 4.2.6.8 and 6.1.1.4'

loop_
_geom_angle_atom_site_label_1
_geom_angle_atom_site_label_2
_geom_angle_atom_site_label_3
_geom_angle
_geom_angle_site_symmetry_1
_geom_angle_site_symmetry_3
_geom_angle_publ_flag
C18 Pt1 P2 97.89(7) . . ?
C18 Pt1 P1 94.16(7) . . ?
P2 Pt1 P1 162.40(2) . . ?
C18 Pt1 Br1 177.09(7) . . ?
P2 Pt1 Br1 84.223(18) . . ?
P1 Pt1 Br1 84.230(18) . . ?
C18 Mo1 C17 84.79(11) . . ?
C18 Mo1 C16 88.22(11) . . ?
C17 Mo1 C16 93.59(11) . . ?
C18 Mo1 N3 103.63(9) . . ?
C17 Mo1 N3 91.24(10) . . ?
C16 Mo1 N3 167.58(10) . . ?
C18 Mo1 N5 105.22(10) . . ?
C17 Mo1 N5 169.62(10) . . ?
C16 Mo1 N5 89.49(9) . . ?
N3 Mo1 N5 83.85(8) . . ?
C18 Mo1 N1 172.74(10) . . ?
C17 Mo1 N1 88.55(10) . . ?
C16 Mo1 N1 89.30(10) . . ?
N3 Mo1 N1 79.38(8) . . ?
N5 Mo1 N1 81.57(8) . . ?
C31 P1 C25 101.61(12) . . ?
C31 P1 C19 106.73(12) . . ?
C25 P1 C19 101.11(12) . . ?
C31 P1 Pt1 111.96(9) . . ?
C25 P1 Pt1 124.31(9) . . ?
C19 P1 Pt1 109.50(9) . . ?
C43 P2 C49 105.36(12) . . ?
C43 P2 C37 106.79(13) . . ?
C49 P2 C37 98.34(12) . . ?
C43 P2 Pt1 103.39(8) . . ?
C49 P2 Pt1 124.10(9) . . ?
C37 P2 Pt1 117.49(9) . . ?
C2 N1 N2 106.7(2) . . ?
C2 N1 Mo1 133.99(19) . . ?
N2 N1 Mo1 118.83(16) . . ?
C4 N2 N1 109.9(2) . . ?
C4 N2 B1 130.3(2) . . ?
N1 N2 B1 119.7(2) . . ?
C7 N3 N4 106.9(2) . . ?
C7 N3 Mo1 132.52(18) . . ?
N4 N3 Mo1 120.11(16) . . ?
C9 N4 N3 109.8(2) . . ?
C9 N4 B1 129.1(2) . . ?
N3 N4 B1 121.0(2) . . ?
C12 N5 N6 106.8(2) . . ?
C12 N5 Mo1 132.86(19) . . ?
N6 N5 Mo1 120.02(16) . . ?
C14 N6 N5 109.6(2) . . ?
C14 N6 B1 129.7(2) . . ?
N5 N6 B1 120.6(2) . . ?
N6 B1 N4 109.4(2) . . ?
N6 B1 N2 109.4(2) . . ?
N4 B1 N2 109.1(2) . . ?
N6 B1 H1 109.6 . . ?
N4 B1 H1 109.6 . . ?
N2 B1 H1 109.6 . . ?
C2 C1 H1A 109.5 . . ?
C2 C1 H1B 109.5 . . ?
H1A C1 H1B 109.5 . . ?
C2 C1 H1C 109.5 . . ?
H1A C1 H1C 109.5 . . ?
H1B C1 H1C 109.5 . . ?
N1 C2 C3 109.3(3) . . ?
N1 C2 C1 121.9(3) . . ?
C3 C2 C1 128.8(3) . . ?
C4 C3 C2 106.4(3) . . ?
C4 C3 H3 126.8 . . ?
C2 C3 H3 126.8 . . ?
N2 C4 C3 107.7(3) . . ?
N2 C4 C5 123.2(3) . . ?
C3 C4 C5 129.2(3) . . ?
C4 C5 H5A 109.5 . . ?
C4 C5 H5B 109.5 . . ?
H5A C5 H5B 109.5 . . ?
C4 C5 H5C 109.5 . . ?
H5A C5 H5C 109.5 . . ?
H5B C5 H5C 109.5 . . ?
C7 C6 H6A 109.5 . . ?
C7 C6 H6B 109.5 . . ?
H6A C6 H6B 109.5 . . ?
C7 C6 H6C 109.5 . . ?
H6A C6 H6C 109.5 . . ?
H6B C6 H6C 109.5 . . ?
N3 C7 C8 109.2(2) . . ?
N3 C7 C6 122.6(2) . . ?
C8 C7 C6 128.2(3) . . ?
C9 C8 C7 106.6(2) . . ?
C9 C8 H8 126.7 . . ?
C7 C8 H8 126.7 . . ?
N4 C9 C8 107.5(3) . . ?
N4 C9 C10 123.1(3) . . ?
C8 C9 C10 129.4(3) . . ?
C9 C10 H10A 109.5 . . ?
C9 C10 H10B 109.5 . . ?
H10A C10 H10B 109.5 . . ?
C9 C10 H10C 109.5 . . ?
H10A C10 H10C 109.5 . . ?
H10B C10 H10C 109.5 . . ?
C12 C11 H11A 109.5 . . ?
C12 C11 H11B 109.5 . . ?
H11A C11 H11B 109.5 . . ?
C12 C11 H11C 109.5 . . ?
H11A C11 H11C 109.5 . . ?
H11B C11 H11C 109.5 . . ?
N5 C12 C13 109.3(2) . . ?
N5 C12 C11 122.4(2) . . ?
C13 C12 C11 128.4(3) . . ?
C14 C13 C12 106.3(2) . . ?
C14 C13 H13 126.8 . . ?
C12 C13 H13 126.8 . . ?
N6 C14 C13 108.0(2) . . ?
N6 C14 C15 121.9(3) . . ?
C13 C14 C15 130.1(3) . . ?
C14 C15 H15A 109.5 . . ?
C14 C15 H15B 109.5 . . ?
H15A C15 H15B 109.5 . . ?
C14 C15 H15C 109.5 . . ?
H15A C15 H15C 109.5 . . ?
H15B C15 H15C 109.5 . . ?
O1 C16 Mo1 174.6(2) . . ?
O2 C17 Mo1 177.3(2) . . ?
Mo1 C18 Pt1 173.97(15) . . ?
C20 C19 C24 118.2(3) . . ?
C20 C19 P1 120.4(2) . . ?
C24 C19 P1 121.4(2) . . ?
C21 C20 C19 121.1(3) . . ?
C21 C20 H20 119.5 . . ?
C19 C20 H20 119.5 . . ?
C20 C21 C22 120.1(3) . . ?
C20 C21 H21 120.0 . . ?
C22 C21 H21 120.0 . . ?
C23 C22 C21 119.6(3) . . ?
C23 C22 H22 120.2 . . ?
C21 C22 H22 120.2 . . ?
C24 C23 C22 120.5(3) . . ?
C24 C23 H23 119.7 . . ?
C22 C23 H23 119.7 . . ?
C23 C24 C19 120.5(3) . . ?
C23 C24 H24 119.8 . . ?
C19 C24 H24 119.8 . . ?
C26 C25 C30 118.7(2) . . ?
C26 C25 P1 122.2(2) . . ?
C30 C25 P1 118.8(2) . . ?
C27 C26 C25 120.4(3) . . ?
C27 C26 H26 119.8 . . ?
C25 C26 H26 119.8 . . ?
C28 C27 C26 120.2(3) . . ?
C28 C27 H27 119.9 . . ?
C26 C27 H27 119.9 . . ?
C27 C28 C29 119.7(3) . . ?
C27 C28 H28 120.2 . . ?
C29 C28 H28 120.2 . . ?
C30 C29 C28 120.3(3) . . ?
C30 C29 H29 119.8 . . ?
C28 C29 H29 119.8 . . ?
C29 C30 C25 120.6(3) . . ?
C29 C30 H30 119.7 . . ?
C25 C30 H30 119.7 . . ?
C36 C31 C32 119.5(2) . . ?
C36 C31 P1 122.8(2) . . ?
C32 C31 P1 117.6(2) . . ?
C33 C32 C31 120.1(3) . . ?
C33 C32 H32 120.0 . . ?
C31 C32 H32 120.0 . . ?
C34 C33 C32 120.3(3) . . ?
C34 C33 H33 119.8 . . ?
C32 C33 H33 119.8 . . ?
C33 C34 C35 120.1(3) . . ?
C33 C34 H34 119.9 . . ?
C35 C34 H34 119.9 . . ?
C34 C35 C36 120.2(3) . . ?
C34 C35 H35 119.9 . . ?
C36 C35 H35 119.9 . . ?
C31 C36 C35 119.9(3) . . ?
C31 C36 H36 120.1 . . ?
C35 C36 H36 120.1 . . ?
C38 C37 C42 119.0(3) . . ?
C38 C37 P2 120.7(2) . . ?
C42 C37 P2 120.0(2) . . ?
C37 C38 C39 121.0(3) . . ?
C37 C38 H38 119.5 . . ?
C39 C38 H38 119.5 . . ?
C40 C39 C38 119.6(3) . . ?
C40 C39 H39 120.2 . . ?
C38 C39 H39 120.2 . . ?
C39 C40 C41 120.5(3) . . ?
C39 C40 H40 119.8 . . ?
C41 C40 H40 119.8 . . ?
C40 C41 C42 119.9(3) . . ?
C40 C41 H41 120.0 . . ?
C42 C41 H41 120.0 . . ?
C41 C42 C37 120.0(3) . . ?
C41 C42 H42 120.0 . . ?
C37 C42 H42 120.0 . . ?
C44 C43 C48 119.3(3) . . ?
C44 C43 P2 122.3(2) . . ?
C48 C43 P2 118.2(2) . . ?
C45 C44 C43 120.3(3) . . ?
C45 C44 H44 119.9 . . ?
C43 C44 H44 119.9 . . ?
C46 C45 C44 120.5(3) . . ?
C46 C45 H45 119.7 . . ?
C44 C45 H45 119.7 . . ?
C45 C46 C47 119.6(3) . . ?
C45 C46 H46 120.2 . . ?
C47 C46 H46 120.2 . . ?
C46 C47 C48 120.5(3) . . ?
C46 C47 H47 119.7 . . ?
C48 C47 H47 119.7 . . ?
C47 C48 C43 119.7(3) . . ?
C47 C48 H48 120.1 . . ?
C43 C48 H48 120.1 . . ?
C50 C49 C54 118.8(3) . . ?
C50 C49 P2 116.08(19) . . ?
C54 C49 P2 124.9(2) . . ?
C51 C50 C49 120.6(3) . . ?
C51 C50 H50 119.7 . . ?
C49 C50 H50 119.7 . . ?
C50 C51 C52 120.1(3) . . ?
C50 C51 H51 120.0 . . ?
C52 C51 H51 120.0 . . ?
C53 C52 C51 119.5(3) . . ?
C53 C52 H52 120.2 . . ?
C51 C52 H52 120.2 . . ?
C52 C53 C54 120.8(3) . . ?
C52 C53 H53 119.6 . . ?
C54 C53 H53 119.6 . . ?
C53 C54 C49 120.1(3) . . ?
C53 C54 H54 120.0 . . ?
C49 C54 H54 120.0 . . ?
C56A C55A H55A 109.4 . . ?
C56A C55A H55B 109.5 . . ?
H55A C55A H55B 109.5 . . ?
C56A C55A H55C 109.5 . . ?
H55A C55A H55C 109.5 . . ?
H55B C55A H55C 109.5 . . ?
O3A C56A C55A 110(2) . . ?
O3A C56A H56A 109.8 . . ?
C55A C56A H56A 109.8 . . ?
O3A C56A H56B 109.8 . . ?
C55A C56A H56B 109.8 . . ?
H56A C56A H56B 108.2 . . ?
C57A O3A C56A 108.9(19) . . ?
O3A C57A C58A 106(2) . . ?
O3A C57A H57A 110.4 . . ?
C58A C57A H57A 110.4 . . ?
O3A C57A H57B 110.4 . . ?
C58A C57A H57B 110.4 . . ?
H57A C57A H57B 108.6 . . ?
C57A C58A H58A 109.5 . . ?
C57A C58A H58B 109.5 . . ?
H58A C58A H58B 109.5 . . ?
C57A C58A H58C 109.5 . . ?
H58A C58A H58C 109.5 . . ?
H58B C58A H58C 109.5 . . ?
C56B C55B H55D 109.5 . . ?
C56B C55B H55E 109.4 . . ?
H55D C55B H55E 109.5 . . ?
C56B C55B H55F 109.5 . . ?
H55D C55B H55F 109.5 . . ?
H55E C55B H55F 109.5 . . ?
O3B C56B C55B 109(2) . . ?
O3B C56B H56C 109.9 . . ?
C55B C56B H56C 109.9 . . ?
O3B C56B H56D 109.9 . . ?
C55B C56B H56D 109.9 . . ?
H56C C56B H56D 108.3 . . ?
C57B O3B C56B 116(2) . . ?
O3B C57B C58B 111(2) . . ?
O3B C57B H57C 109.4 . . ?
C58B C57B H57C 109.4 . . ?
O3B C57B H57D 109.4 . . ?
C58B C57B H57D 109.4 . . ?
H57C C57B H57D 108.0 . . ?
C57B C58B H58D 109.5 . . ?
C57B C58B H58E 109.5 . . ?
H58D C58B H58E 109.5 . . ?
C57B C58B H58F 109.5 . . ?
H58D C58B H58F 109.5 . . ?
H58E C58B H58F 109.5 . . ?
C60 C59 H59A 109.5 . . ?
C60 C59 H59B 109.5 . . ?
H59A C59 H59B 109.5 . . ?
C60 C59 H59C 109.5 . . ?
H59A C59 H59C 109.5 . . ?
H59B C59 H59C 109.5 . . ?
O4 C60 C59 109.4(3) . . ?
O4 C60 H60A 109.8 . . ?
C59 C60 H60A 109.8 . . ?
O4 C60 H60B 109.8 . . ?
C59 C60 H60B 109.8 . . ?
H60A C60 H60B 108.2 . . ?
C61 O4 C60 112.2(3) . . ?
O4 C61 C62 108.9(3) . . ?
O4 C61 H61A 109.9 . . ?
C62 C61 H61A 109.9 . . ?
O4 C61 H61B 109.9 . . ?
C62 C61 H61B 109.9 . . ?
H61A C61 H61B 108.3 . . ?
C61 C62 H62A 109.5 . . ?
C61 C62 H62B 109.5 . . ?
H62A C62 H62B 109.5 . . ?
C61 C62 H62C 109.5 . . ?
H62A C62 H62C 109.5 . . ?
H62B C62 H62C 109.5 . . ?
C64 C63 H63A 109.5 . . ?
C64 C63 H63B 109.5 . . ?
H63A C63 H63B 109.5 . . ?
C64 C63 H63C 109.5 . . ?
H63A C63 H63C 109.5 . . ?
H63B C63 H63C 109.5 . . ?
O5 C64 C63 110.0(3) . . ?
O5 C64 H64A 109.7 . . ?
C63 C64 H64A 109.7 . . ?
O5 C64 H64B 109.7 . . ?
C63 C64 H64B 109.7 . . ?
H64A C64 H64B 108.2 . . ?
C65 O5 C64 112.6(3) . . ?
O5 C65 C66 109.3(3) . . ?
O5 C65 H65A 109.8 . . ?
C66 C65 H65A 109.8 . . ?
O5 C65 H65B 109.8 . . ?
C66 C65 H65B 109.8 . . ?
H65A C65 H65B 108.3 . . ?
C65 C66 H66A 109.5 . . ?
C65 C66 H66B 109.5 . . ?
H66A C66 H66B 109.5 . . ?
C65 C66 H66C 109.5 . . ?
H66A C66 H66C 109.5 . . ?
H66B C66 H66C 109.5 . . ?

loop_
_geom_bond_atom_site_label_1
_geom_bond_atom_site_label_2
_geom_bond_distance
_geom_bond_site_symmetry_2
_geom_bond_publ_flag
Pt1 C18 1.951(3) . ?
Pt1 P2 2.3262(6) . ?
Pt1 P1 2.3267(6) . ?
Pt1 Br1 2.5448(3) . ?
Mo1 C18 1.828(3) . ?
Mo1 C17 1.985(3) . ?
Mo1 C16 1.995(3) . ?
Mo1 N3 2.242(2) . ?
Mo1 N5 2.249(2) . ?
Mo1 N1 2.333(2) . ?
P1 C31 1.821(3) . ?
P1 C25 1.824(3) . ?
P1 C19 1.827(3) . ?
P2 C43 1.813(3) . ?
P2 C49 1.824(3) . ?
P2 C37 1.828(3) . ?
O1 C16 1.146(3) . ?
O2 C17 1.160(3) . ?
N1 C2 1.344(4) . ?
N1 N2 1.376(3) . ?
N2 C4 1.355(3) . ?
N2 B1 1.545(4) . ?
N3 C7 1.340(3) . ?
N3 N4 1.379(3) . ?
N4 C9 1.355(3) . ?
N4 B1 1.542(4) . ?
N5 C12 1.349(3) . ?
N5 N6 1.376(3) . ?
N6 C14 1.358(3) . ?
N6 B1 1.540(4) . ?
B1 H1 1.0000 . ?
C1 C2 1.496(4) . ?
C1 H1A 0.9800 . ?
C1 H1B 0.9800 . ?
C1 H1C 0.9800 . ?
C2 C3 1.401(4) . ?
C3 C4 1.374(4) . ?
C3 H3 0.9500 . ?
C4 C5 1.503(4) . ?
C5 H5A 0.9800 . ?
C5 H5B 0.9800 . ?
C5 H5C 0.9800 . ?
C6 C7 1.492(4) . ?
C6 H6A 0.9800 . ?
C6 H6B 0.9800 . ?
C6 H6C 0.9800 . ?
C7 C8 1.401(4) . ?
C8 C9 1.376(4) . ?
C8 H8 0.9500 . ?
C9 C10 1.491(4) . ?
C10 H10A 0.9800 . ?
C10 H10B 0.9800 . ?
C10 H10C 0.9800 . ?
C11 C12 1.494(4) . ?
C11 H11A 0.9800 . ?
C11 H11B 0.9800 . ?
C11 H11C 0.9800 . ?
C12 C13 1.401(4) . ?
C13 C14 1.374(4) . ?
C13 H13 0.9500 . ?
C14 C15 1.500(4) . ?
C15 H15A 0.9800 . ?
C15 H15B 0.9800 . ?
C15 H15C 0.9800 . ?
C19 C20 1.400(4) . ?
C19 C24 1.402(4) . ?
C20 C21 1.376(4) . ?
C20 H20 0.9500 . ?
C21 C22 1.392(4) . ?
C21 H21 0.9500 . ?
C22 C23 1.383(4) . ?
C22 H22 0.9500 . ?
C23 C24 1.383(4) . ?
C23 H23 0.9500 . ?
C24 H24 0.9500 . ?
C25 C26 1.398(4) . ?
C25 C30 1.398(4) . ?
C26 C27 1.392(4) . ?
C26 H26 0.9500 . ?
C27 C28 1.387(4) . ?
C27 H27 0.9500 . ?
C28 C29 1.390(4) . ?
C28 H28 0.9500 . ?
C29 C30 1.383(4) . ?
C29 H29 0.9500 . ?
C30 H30 0.9500 . ?
C31 C36 1.392(4) . ?
C31 C32 1.398(4) . ?
C32 C33 1.388(4) . ?
C32 H32 0.9500 . ?
C33 C34 1.380(4) . ?
C33 H33 0.9500 . ?
C34 C35 1.384(4) . ?
C34 H34 0.9500 . ?
C35 C36 1.396(4) . ?
C35 H35 0.9500 . ?
C36 H36 0.9500 . ?
C37 C38 1.381(4) . ?
C37 C42 1.399(4) . ?
C38 C39 1.393(4) . ?
C38 H38 0.9500 . ?
C39 C40 1.375(5) . ?
C39 H39 0.9500 . ?
C40 C41 1.383(5) . ?
C40 H40 0.9500 . ?
C41 C42 1.394(4) . ?
C41 H41 0.9500 . ?
C42 H42 0.9500 . ?
C43 C44 1.393(4) . ?
C43 C48 1.402(4) . ?
C44 C45 1.386(4) . ?
C44 H44 0.9500 . ?
C45 C46 1.385(4) . ?
C45 H45 0.9500 . ?
C46 C47 1.387(4) . ?
C46 H46 0.9500 . ?
C47 C48 1.391(4) . ?
C47 H47 0.9500 . ?
C48 H48 0.9500 . ?
C49 C50 1.391(4) . ?
C49 C54 1.402(4) . ?
C50 C51 1.390(4) . ?
C50 H50 0.9500 . ?
C51 C52 1.394(4) . ?
C51 H51 0.9500 . ?
C52 C53 1.377(4) . ?
C52 H52 0.9500 . ?
C53 C54 1.390(4) . ?
C53 H53 0.9500 . ?
C54 H54 0.9500 . ?
C55A C56A 1.504(6) . ?
C55A H55A 0.9800 . ?
C55A H55B 0.9800 . ?
C55A H55C 0.9800 . ?
C56A O3A 1.430(4) . ?
C56A H56A 0.9900 . ?
C56A H56B 0.9900 . ?
O3A C57A 1.429(4) . ?
C57A C58A 1.504(6) . ?
C57A H57A 0.9900 . ?
C57A H57B 0.9900 . ?
C58A H58A 0.9800 . ?
C58A H58B 0.9800 . ?
C58A H58C 0.9800 . ?
C55B C56B 1.504(6) . ?
C55B H55D 0.9800 . ?
C55B H55E 0.9800 . ?
C55B H55F 0.9800 . ?
C56B O3B 1.430(4) . ?
C56B H56C 0.9900 . ?
C56B H56D 0.9900 . ?
O3B C57B 1.429(4) . ?
C57B C58B 1.504(6) . ?
C57B H57C 0.9900 . ?
C57B H57D 0.9900 . ?
C58B H58D 0.9800 . ?
C58B H58E 0.9800 . ?
C58B H58F 0.9800 . ?
C59 C60 1.493(5) . ?
C59 H59A 0.9800 . ?
C59 H59B 0.9800 . ?
C59 H59C 0.9800 . ?
C60 O4 1.423(4) . ?
C60 H60A 0.9900 . ?
C60 H60B 0.9900 . ?
O4 C61 1.420(4) . ?
C61 C62 1.503(5) . ?
C61 H61A 0.9900 . ?
C61 H61B 0.9900 . ?
C62 H62A 0.9800 . ?
C62 H62B 0.9800 . ?
C62 H62C 0.9800 . ?
C63 C64 1.501(5) . ?
C63 H63A 0.9800 . ?
C63 H63B 0.9800 . ?
C63 H63C 0.9800 . ?
C64 O5 1.425(4) . ?
C64 H64A 0.9900 . ?
C64 H64B 0.9900 . ?
O5 C65 1.420(4) . ?
C65 C66 1.508(5) . ?
C65 H65A 0.9900 . ?
C65 H65B 0.9900 . ?
C66 H66A 0.9800 . ?
C66 H66B 0.9800 . ?
C66 H66C 0.9800 . ?

loop_
_geom_torsion_atom_site_label_1
_geom_torsion_atom_site_label_2
_geom_torsion_atom_site_label_3
_geom_torsion_atom_site_label_4
_geom_torsion
_geom_torsion_site_symmetry_1
_geom_torsion_site_symmetry_2
_geom_torsion_site_symmetry_3
_geom_torsion_site_symmetry_4
_geom_torsion_publ_flag
C18 Pt1 P1 C31 -133.74(12) . . . . ?
P2 Pt1 P1 C31 93.04(12) . . . . ?
Br1 Pt1 P1 C31 43.83(10) . . . . ?
C18 Pt1 P1 C25 -11.19(13) . . . . ?
P2 Pt1 P1 C25 -144.41(12) . . . . ?
Br1 Pt1 P1 C25 166.38(11) . . . . ?
C18 Pt1 P1 C19 108.10(12) . . . . ?
P2 Pt1 P1 C19 -25.12(13) . . . . ?
Br1 Pt1 P1 C19 -74.34(9) . . . . ?
C18 Pt1 P2 C43 -109.83(12) . . . . ?
P1 Pt1 P2 C43 22.97(13) . . . . ?
Br1 Pt1 P2 C43 72.19(9) . . . . ?
C18 Pt1 P2 C49 9.53(13) . . . . ?
P1 Pt1 P2 C49 142.33(11) . . . . ?
Br1 Pt1 P2 C49 -168.46(10) . . . . ?
C18 Pt1 P2 C37 132.88(13) . . . . ?
P1 Pt1 P2 C37 -94.32(13) . . . . ?
Br1 Pt1 P2 C37 -45.11(11) . . . . ?
C17 Mo1 N1 C2 47.4(3) . . . . ?
C16 Mo1 N1 C2 -46.2(3) . . . . ?
N3 Mo1 N1 C2 138.9(3) . . . . ?
N5 Mo1 N1 C2 -135.8(3) . . . . ?
C17 Mo1 N1 N2 -141.79(19) . . . . ?
C16 Mo1 N1 N2 124.60(19) . . . . ?
N3 Mo1 N1 N2 -50.25(18) . . . . ?
N5 Mo1 N1 N2 35.02(18) . . . . ?
C2 N1 N2 C4 0.6(3) . . . . ?
Mo1 N1 N2 C4 -172.51(17) . . . . ?
C2 N1 N2 B1 -175.1(2) . . . . ?
Mo1 N1 N2 B1 11.8(3) . . . . ?
C18 Mo1 N3 C7 44.0(3) . . . . ?
C17 Mo1 N3 C7 -40.9(3) . . . . ?
C16 Mo1 N3 C7 -153.8(4) . . . . ?
N5 Mo1 N3 C7 148.3(3) . . . . ?
N1 Mo1 N3 C7 -129.2(3) . . . . ?
C18 Mo1 N3 N4 -144.85(19) . . . . ?
C17 Mo1 N3 N4 130.2(2) . . . . ?
C16 Mo1 N3 N4 17.3(6) . . . . ?
N5 Mo1 N3 N4 -40.64(19) . . . . ?
N1 Mo1 N3 N4 41.91(19) . . . . ?
C7 N3 N4 C9 -0.1(3) . . . . ?
Mo1 N3 N4 C9 -173.30(19) . . . . ?
C7 N3 N4 B1 176.4(2) . . . . ?
Mo1 N3 N4 B1 3.3(3) . . . . ?
C18 Mo1 N5 C12 -36.7(3) . . . . ?
C17 Mo1 N5 C12 158.7(5) . . . . ?
C16 Mo1 N5 C12 51.3(2) . . . . ?
N3 Mo1 N5 C12 -139.2(2) . . . . ?
N1 Mo1 N5 C12 140.6(2) . . . . ?
C18 Mo1 N5 N6 136.23(18) . . . . ?
C17 Mo1 N5 N6 -28.4(6) . . . . ?
C16 Mo1 N5 N6 -135.76(19) . . . . ?
N3 Mo1 N5 N6 33.74(18) . . . . ?
N1 Mo1 N5 N6 -46.39(18) . . . . ?
C12 N5 N6 C14 1.7(3) . . . . ?
Mo1 N5 N6 C14 -172.89(17) . . . . ?
C12 N5 N6 B1 -175.1(2) . . . . ?
Mo1 N5 N6 B1 10.3(3) . . . . ?
C14 N6 B1 N4 119.3(3) . . . . ?
N5 N6 B1 N4 -64.6(3) . . . . ?
C14 N6 B1 N2 -121.2(3) . . . . ?
N5 N6 B1 N2 54.9(3) . . . . ?
C9 N4 B1 N6 -127.8(3) . . . . ?
N3 N4 B1 N6 56.3(3) . . . . ?
C9 N4 B1 N2 112.5(3) . . . . ?
N3 N4 B1 N2 -63.3(3) . . . . ?
C4 N2 B1 N6 117.9(3) . . . . ?
N1 N2 B1 N6 -67.4(3) . . . . ?
C4 N2 B1 N4 -122.4(3) . . . . ?
N1 N2 B1 N4 52.3(3) . . . . ?
N2 N1 C2 C3 -1.0(3) . . . . ?
Mo1 N1 C2 C3 170.62(19) . . . . ?
N2 N1 C2 C1 177.9(2) . . . . ?
Mo1 N1 C2 C1 -10.5(4) . . . . ?
N1 C2 C3 C4 1.0(3) . . . . ?
C1 C2 C3 C4 -177.8(3) . . . . ?
N1 N2 C4 C3 0.0(3) . . . . ?
B1 N2 C4 C3 175.1(3) . . . . ?
N1 N2 C4 C5 178.3(2) . . . . ?
B1 N2 C4 C5 -6.5(4) . . . . ?
C2 C3 C4 N2 -0.6(3) . . . . ?
C2 C3 C4 C5 -178.8(3) . . . . ?
N4 N3 C7 C8 -0.1(3) . . . . ?
Mo1 N3 C7 C8 171.9(2) . . . . ?
N4 N3 C7 C6 -178.8(3) . . . . ?
Mo1 N3 C7 C6 -6.8(4) . . . . ?
N3 C7 C8 C9 0.2(4) . . . . ?
C6 C7 C8 C9 178.9(3) . . . . ?
N3 N4 C9 C8 0.3(3) . . . . ?
B1 N4 C9 C8 -175.9(3) . . . . ?
N3 N4 C9 C10 -179.7(3) . . . . ?
B1 N4 C9 C10 4.1(5) . . . . ?
C7 C8 C9 N4 -0.3(4) . . . . ?
C7 C8 C9 C10 179.7(3) . . . . ?
N6 N5 C12 C13 -1.6(3) . . . . ?
Mo1 N5 C12 C13 172.01(18) . . . . ?
N6 N5 C12 C11 179.0(2) . . . . ?
Mo1 N5 C12 C11 -7.4(4) . . . . ?
N5 C12 C13 C14 0.9(3) . . . . ?
C11 C12 C13 C14 -179.7(3) . . . . ?
N5 N6 C14 C13 -1.1(3) . . . . ?
B1 N6 C14 C13 175.3(3) . . . . ?
N5 N6 C14 C15 178.1(2) . . . . ?
B1 N6 C14 C15 -5.5(4) . . . . ?
C12 C13 C14 N6 0.1(3) . . . . ?
C12 C13 C14 C15 -179.0(3) . . . . ?
C31 P1 C19 C20 68.6(2) . . . . ?
C25 P1 C19 C20 -37.3(2) . . . . ?
Pt1 P1 C19 C20 -170.0(2) . . . . ?
C31 P1 C19 C24 -110.3(2) . . . . ?
C25 P1 C19 C24 143.9(2) . . . . ?
Pt1 P1 C19 C24 11.1(2) . . . . ?
C24 C19 C20 C21 1.9(4) . . . . ?
P1 C19 C20 C21 -177.1(2) . . . . ?
C19 C20 C21 C22 -0.3(4) . . . . ?
C20 C21 C22 C23 -1.6(4) . . . . ?
C21 C22 C23 C24 1.9(4) . . . . ?
C22 C23 C24 C19 -0.3(4) . . . . ?
C20 C19 C24 C23 -1.6(4) . . . . ?
P1 C19 C24 C23 177.3(2) . . . . ?
C31 P1 C25 C26 4.1(3) . . . . ?
C19 P1 C25 C26 113.9(2) . . . . ?
Pt1 P1 C25 C26 -123.0(2) . . . . ?
C31 P1 C25 C30 -170.0(2) . . . . ?
C19 P1 C25 C30 -60.2(2) . . . . ?
Pt1 P1 C25 C30 62.9(2) . . . . ?
C30 C25 C26 C27 0.7(4) . . . . ?
P1 C25 C26 C27 -173.4(2) . . . . ?
C25 C26 C27 C28 0.3(5) . . . . ?
C26 C27 C28 C29 -1.1(5) . . . . ?
C27 C28 C29 C30 0.9(5) . . . . ?
C28 C29 C30 C25 0.0(4) . . . . ?
C26 C25 C30 C29 -0.8(4) . . . . ?
P1 C25 C30 C29 173.4(2) . . . . ?
C25 P1 C31 C36 90.3(2) . . . . ?
C19 P1 C31 C36 -15.2(3) . . . . ?
Pt1 P1 C31 C36 -135.0(2) . . . . ?
C25 P1 C31 C32 -86.1(2) . . . . ?
C19 P1 C31 C32 168.4(2) . . . . ?
Pt1 P1 C31 C32 48.6(2) . . . . ?
C36 C31 C32 C33 -0.9(4) . . . . ?
P1 C31 C32 C33 175.6(2) . . . . ?
C31 C32 C33 C34 0.0(4) . . . . ?
C32 C33 C34 C35 0.9(5) . . . . ?
C33 C34 C35 C36 -1.1(5) . . . . ?
C32 C31 C36 C35 0.7(4) . . . . ?
P1 C31 C36 C35 -175.6(2) . . . . ?
C34 C35 C36 C31 0.2(5) . . . . ?
C43 P2 C37 C38 -147.1(2) . . . . ?
C49 P2 C37 C38 104.0(2) . . . . ?
Pt1 P2 C37 C38 -31.7(3) . . . . ?
C43 P2 C37 C42 38.8(3) . . . . ?
C49 P2 C37 C42 -70.1(3) . . . . ?
Pt1 P2 C37 C42 154.3(2) . . . . ?
C42 C37 C38 C39 -0.9(4) . . . . ?
P2 C37 C38 C39 -175.1(2) . . . . ?
C37 C38 C39 C40 -1.1(4) . . . . ?
C38 C39 C40 C41 1.7(5) . . . . ?
C39 C40 C41 C42 -0.4(5) . . . . ?
C40 C41 C42 C37 -1.7(5) . . . . ?
C38 C37 C42 C41 2.3(4) . . . . ?
P2 C37 C42 C41 176.5(2) . . . . ?
C49 P2 C43 C44 132.6(2) . . . . ?
C37 P2 C43 C44 28.7(3) . . . . ?
Pt1 P2 C43 C44 -95.8(2) . . . . ?
C49 P2 C43 C48 -52.6(2) . . . . ?
C37 P2 C43 C48 -156.5(2) . . . . ?
Pt1 P2 C43 C48 78.9(2) . . . . ?
C48 C43 C44 C45 1.6(4) . . . . ?
P2 C43 C44 C45 176.3(2) . . . . ?
C43 C44 C45 C46 0.7(5) . . . . ?
C44 C45 C46 C47 -1.4(5) . . . . ?
C45 C46 C47 C48 -0.1(5) . . . . ?
C46 C47 C48 C43 2.4(4) . . . . ?
C44 C43 C48 C47 -3.1(4) . . . . ?
P2 C43 C48 C47 -178.0(2) . . . . ?
C43 P2 C49 C50 176.7(2) . . . . ?
C37 P2 C49 C50 -73.2(2) . . . . ?
Pt1 P2 C49 C50 58.3(2) . . . . ?
C43 P2 C49 C54 -8.2(3) . . . . ?
C37 P2 C49 C54 101.9(2) . . . . ?
Pt1 P2 C49 C54 -126.6(2) . . . . ?
C54 C49 C50 C51 2.3(4) . . . . ?
P2 C49 C50 C51 177.6(2) . . . . ?
C49 C50 C51 C52 -0.6(4) . . . . ?
C50 C51 C52 C53 -1.0(4) . . . . ?
C51 C52 C53 C54 1.0(4) . . . . ?
C52 C53 C54 C49 0.7(4) . . . . ?
C50 C49 C54 C53 -2.3(4) . . . . ?
P2 C49 C54 C53 -177.2(2) . . . . ?
C55A C56A O3A C57A 176(3) . . . . ?
C56A O3A C57A C58A 177(3) . . . . ?
C55B C56B O3B C57B -176(3) . . . . ?
C56B O3B C57B C58B -178(3) . . . . ?
C59 C60 O4 C61 -178.0(3) . . . . ?
C60 O4 C61 C62 178.0(3) . . . . ?
C63 C64 O5 C65 175.7(3) . . . . ?
C64 O5 C65 C66 174.4(3) . . . . ?
